data_7202602
loop_
_publ_author_name
'Smith, Martin B.'
'Dale, Sophie H.'
'Coles, Simon J.'
'Gelbrich, Thomas'
'Hursthouse, Michael B.'
'Light, Mark E.'
'Horton, Peter N.'

_publ_section_title
;
 Hydrogen bonded supramolecular assemblies based on neutral
 square-planar palladium(ii) complexes
;
_journal_issue 2
_journal_name_full CrystEngComm
_journal_page_first 165
_journal_paper_doi 10.1039/b616337h
_journal_volume 9
_journal_year 2007
_chemical_formula_sum 'C34 H30 Cl5 N O3 P2 Pd'
_chemical_formula_weight 846.18
_chemical_name_systematic
;
?
;
_space_group_IT_number 2
_symmetry_cell_setting triclinic
_symmetry_space_group_name_Hall '-P 1'
_symmetry_space_group_name_H-M 'P -1'
_atom_sites_solution_hydrogens geom
_atom_sites_solution_primary direct
_atom_sites_solution_secondary difmap
_audit_creation_method SHELXL-97
_cell_angle_alpha 86.346(5)
_cell_angle_beta 82.333(5)
_cell_angle_gamma 69.590(5)
_cell_formula_units_Z 2
_cell_length_a 9.657(5)
_cell_length_b 9.830(5)
_cell_length_c 21.630(5)
_cell_measurement_temperature 120(2)
_cell_volume 1906.9(15)
_computing_cell_refinement 'DENZO & COLLECT'
_computing_data_collection 'DENZO (Otwinowski & Minor, 1997) & COLLECT (Hooft, 1998)'
_computing_data_reduction 'DENZO & COLLECT'
_computing_molecular_graphics 'Bruker SHELXTL and local programs'
_computing_publication_material Diamond
_computing_structure_refinement 'SHELXL-97 (Sheldrick, 1997)'
_computing_structure_solution 'SHELXS-97 (Sheldrick, 1997)'
_diffrn_ambient_temperature 120(2)
_diffrn_measured_fraction_theta_full 0.899
_diffrn_measured_fraction_theta_max 0.899
_diffrn_measurement_device_type 'Nonius KappaCCD'
_diffrn_measurement_method '\f & \w scans'
_diffrn_radiation_monochromator graphite
_diffrn_radiation_source 'Nonius FR591 rotating anode'
_diffrn_radiation_type MoK\a
_diffrn_radiation_wavelength 0.71073
_diffrn_reflns_av_R_equivalents 0.0658
_diffrn_reflns_av_sigmaI/netI 0.0857
_diffrn_reflns_limit_h_max 11
_diffrn_reflns_limit_h_min -11
_diffrn_reflns_limit_k_max 9
_diffrn_reflns_limit_k_min -11
_diffrn_reflns_limit_l_max 25
_diffrn_reflns_limit_l_min -25
_diffrn_reflns_number 14762
_diffrn_reflns_theta_full 25.02
_diffrn_reflns_theta_max 25.02
_diffrn_reflns_theta_min 2.94
_exptl_absorpt_coefficient_mu 0.954
_exptl_absorpt_correction_T_max 0.9628
_exptl_absorpt_correction_T_min 0.8701
_exptl_absorpt_correction_type multi-scan
_exptl_absorpt_process_details 'SORTAV Blessing (1997)'
_exptl_crystal_colour colourless
_exptl_crystal_density_diffrn 1.474
_exptl_crystal_density_method 'not measured'
_exptl_crystal_description Plate
_exptl_crystal_F_000 852
_exptl_crystal_size_max 0.15
_exptl_crystal_size_mid 0.10
_exptl_crystal_size_min 0.04
_refine_diff_density_max 0.931
_refine_diff_density_min -0.602
_refine_diff_density_rms 0.094
_refine_ls_extinction_method none
_refine_ls_goodness_of_fit_ref 0.991
_refine_ls_hydrogen_treatment mixed
_refine_ls_matrix_type full
_refine_ls_number_parameters 420
_refine_ls_number_reflns 6063
_refine_ls_number_restraints 0
_refine_ls_restrained_S_all 0.991
_refine_ls_R_factor_all 0.0777
_refine_ls_R_factor_gt 0.0456
_refine_ls_shift/su_max 0.001
_refine_ls_shift/su_mean 0.000
_refine_ls_structure_factor_coef Fsqd
_refine_ls_weighting_details 'calc w=1/[\s^2^(Fo^2^)+(0.0514P)^2^+0.0000P] where P=(Fo^2^+2Fc^2^)/3'
_refine_ls_weighting_scheme calc
_refine_ls_wR_factor_gt 0.1025
_refine_ls_wR_factor_ref 0.1106
_reflns_number_gt 4229
_reflns_number_total 6063
_reflns_threshold_expression >2sigma(I)
_cod_data_source_file b616337h.txt
_cod_data_source_block 2e.CHCl3
_cod_depositor_comments
;
The following automatic conversions were performed:
'_symmetry_cell_setting' value 'Triclinic' changed to 'triclinic'
according to '/home/saulius/struct/CIF-dictionaries/cif_core.dic'
dictionary named 'cif_core.dic' version 2.4.1 from 2010-06-29.

Automatic conversion script
Id: cif_fix_enum 1527 2010-12-29 10:47:43Z saulius 
;
_cod_original_sg_symbol_H-M P-1
_cod_database_code 7202602

loop_
_symmetry_equiv_pos_as_xyz
'x, y, z'
'-x, -y, -z'

loop_
_atom_site_label
_atom_site_type_symbol
_atom_site_fract_x
_atom_site_fract_y
_atom_site_fract_z
_atom_site_U_iso_or_equiv
_atom_site_adp_type
_atom_site_occupancy
_atom_site_symmetry_multiplicity
_atom_site_calc_flag
_atom_site_refinement_flags
_atom_site_disorder_assembly
_atom_site_disorder_group
Pd1 Pd 0.58580(4) 0.08411(4) 0.197381(17) 0.01996(13) Uani 1 1 d . . .
Cl1 Cl 0.74788(13) -0.12426(12) 0.14702(6) 0.0283(3) Uani 1 1 d . . .
Cl2 Cl 0.38417(13) 0.00187(12) 0.19433(6) 0.0285(3) Uani 1 1 d . . .
P1 P 0.78310(13) 0.15248(12) 0.19853(6) 0.0198(3) Uani 1 1 d . . .
P2 P 0.43059(13) 0.27148(12) 0.25308(6) 0.0209(3) Uani 1 1 d . . .
O1 O 0.5274(4) 0.6857(3) 0.23658(15) 0.0280(8) Uani 1 1 d . . .
H1 H 0.4903 0.7760 0.2314 0.042 Uiso 1 1 calc R . .
O2 O 0.9394(5) 0.4108(4) 0.4465(2) 0.0644(14) Uani 1 1 d . . .
H2 H 1.0063 0.3988 0.4695 0.097 Uiso 1 1 calc R . .
O3 O 0.9101(4) 0.6427(4) 0.45741(17) 0.0436(10) Uani 1 1 d . . .
N1 N 0.6415(4) 0.3914(4) 0.27622(17) 0.0194(9) Uani 1 1 d . . .
C1 C 0.8894(5) 0.1531(5) 0.1242(2) 0.0254(12) Uani 1 1 d . . .
C2 C 0.8223(6) 0.1706(5) 0.0692(2) 0.0332(13) Uani 1 1 d . . .
H2A H 0.7227 0.1727 0.0714 0.040 Uiso 1 1 calc R . .
C3 C 0.8989(7) 0.1849(5) 0.0122(3) 0.0439(15) Uani 1 1 d . . .
H3 H 0.8519 0.1981 -0.0247 0.053 Uiso 1 1 calc R . .
C4 C 1.0448(8) 0.1797(6) 0.0089(3) 0.0533(18) Uani 1 1 d . . .
H4 H 1.0983 0.1883 -0.0304 0.064 Uiso 1 1 calc R . .
C5 C 1.1121(7) 0.1626(6) 0.0618(3) 0.0515(17) Uani 1 1 d . . .
H5 H 1.2123 0.1591 0.0589 0.062 Uiso 1 1 calc R . .
C6 C 1.0364(6) 0.1502(6) 0.1196(3) 0.0384(14) Uani 1 1 d . . .
H6 H 1.0841 0.1398 0.1562 0.046 Uiso 1 1 calc R . .
C7 C 0.9049(5) 0.0318(5) 0.2512(2) 0.0270(12) Uani 1 1 d . . .
C8 C 1.0270(6) -0.0869(5) 0.2289(3) 0.0392(14) Uani 1 1 d . . .
H8 H 1.0501 -0.1035 0.1853 0.047 Uiso 1 1 calc R . .
C9 C 1.1144(6) -0.1806(6) 0.2703(4) 0.0529(19) Uani 1 1 d . . .
H9 H 1.1985 -0.2607 0.2551 0.064 Uiso 1 1 calc R . .
C10 C 1.0796(7) -0.1577(7) 0.3333(4) 0.058(2) Uani 1 1 d . . .
H10 H 1.1405 -0.2217 0.3615 0.069 Uiso 1 1 calc R . .
C11 C 0.9584(7) -0.0439(7) 0.3559(3) 0.0487(16) Uani 1 1 d . . .
H11 H 0.9334 -0.0303 0.3996 0.058 Uiso 1 1 calc R . .
C12 C 0.8720(6) 0.0520(6) 0.3145(3) 0.0373(14) Uani 1 1 d . . .
H12 H 0.7890 0.1325 0.3302 0.045 Uiso 1 1 calc R . .
C13 C 0.3807(5) 0.2124(5) 0.3314(2) 0.0284(12) Uani 1 1 d . . .
C14 C 0.4508(6) 0.2332(6) 0.3811(3) 0.0452(15) Uani 1 1 d . . .
H14 H 0.5189 0.2843 0.3745 0.054 Uiso 1 1 calc R . .
C15 C 0.4200(8) 0.1790(8) 0.4392(3) 0.0616(19) Uani 1 1 d . . .
H15 H 0.4694 0.1909 0.4725 0.074 Uiso 1 1 calc R . .
C16 C 0.3193(8) 0.1080(7) 0.4502(3) 0.0614(19) Uani 1 1 d . . .
H16 H 0.2985 0.0718 0.4909 0.074 Uiso 1 1 calc R . .
C17 C 0.2498(7) 0.0899(7) 0.4026(3) 0.0518(17) Uani 1 1 d . . .
H17 H 0.1787 0.0423 0.4103 0.062 Uiso 1 1 calc R . .
C18 C 0.2805(6) 0.1398(6) 0.3429(3) 0.0405(14) Uani 1 1 d . . .
H18 H 0.2326 0.1239 0.3098 0.049 Uiso 1 1 calc R . .
C19 C 0.2615(5) 0.3661(5) 0.2186(2) 0.0208(11) Uani 1 1 d . . .
C20 C 0.1329(5) 0.4523(5) 0.2540(2) 0.0283(12) Uani 1 1 d . . .
H20 H 0.1269 0.4515 0.2982 0.034 Uiso 1 1 calc R . .
C21 C 0.0141(6) 0.5389(5) 0.2240(3) 0.0343(13) Uani 1 1 d . . .
H21 H -0.0737 0.5982 0.2480 0.041 Uiso 1 1 calc R . .
C22 C 0.0207(6) 0.5409(5) 0.1603(3) 0.0368(14) Uani 1 1 d . . .
H22 H -0.0627 0.6005 0.1407 0.044 Uiso 1 1 calc R . .
C23 C 0.1481(6) 0.4568(5) 0.1242(3) 0.0345(13) Uani 1 1 d . . .
H23 H 0.1533 0.4594 0.0800 0.041 Uiso 1 1 calc R . .
C24 C 0.2684(5) 0.3684(5) 0.1539(2) 0.0287(12) Uani 1 1 d . . .
H24 H 0.3559 0.3092 0.1298 0.034 Uiso 1 1 calc R . .
C25 C 0.6654(5) 0.5100(5) 0.3054(2) 0.0215(11) Uani 1 1 d . . .
C26 C 0.7546(5) 0.4770(5) 0.3535(2) 0.0246(11) Uani 1 1 d . . .
H26 H 0.7945 0.3789 0.3673 0.030 Uiso 1 1 calc R . .
C27 C 0.7869(5) 0.5818(5) 0.3818(2) 0.0267(12) Uani 1 1 d . . .
C28 C 0.7198(5) 0.7285(5) 0.3640(2) 0.0309(12) Uani 1 1 d . . .
H28 H 0.7367 0.8023 0.3849 0.037 Uiso 1 1 calc R . .
C29 C 0.6303(5) 0.7658(5) 0.3169(2) 0.0256(12) Uani 1 1 d . . .
H29 H 0.5847 0.8649 0.3056 0.031 Uiso 1 1 calc R . .
C30 C 0.6068(5) 0.6561(5) 0.2856(2) 0.0207(11) Uani 1 1 d . . .
C31 C 0.8843(6) 0.5457(6) 0.4315(2) 0.0320(13) Uani 1 1 d . . .
C32 C 0.7517(5) 0.3395(5) 0.2221(2) 0.0216(11) Uani 1 1 d . . .
H32A H 0.8476 0.3445 0.2312 0.026 Uiso 1 1 calc R . .
H32B H 0.7199 0.4061 0.1864 0.026 Uiso 1 1 calc R . .
C33 C 0.4882(5) 0.4278(4) 0.2614(2) 0.0216(11) Uani 1 1 d . . .
H33A H 0.4777 0.4856 0.2220 0.026 Uiso 1 1 calc R . .
H33B H 0.4194 0.4899 0.2948 0.026 Uiso 1 1 calc R . .
C34 C 0.5408(6) 0.7085(6) 0.0772(3) 0.0399(14) Uani 1 1 d . . .
Cl3 Cl 0.3902(2) 0.6520(2) 0.10398(8) 0.0715(6) Uani 1 1 d . . .
Cl4 Cl 0.7035(2) 0.55856(17) 0.05843(8) 0.0658(5) Uani 1 1 d . . .
Cl5 Cl 0.50108(16) 0.82438(15) 0.01141(7) 0.0462(4) Uani 1 1 d . . .
H34 H 0.557(6) 0.761(6) 0.112(3) 0.055 Uiso 1 1 d . . .

loop_
_atom_site_aniso_label
_atom_site_aniso_U_11
_atom_site_aniso_U_22
_atom_site_aniso_U_33
_atom_site_aniso_U_23
_atom_site_aniso_U_13
_atom_site_aniso_U_12
Pd1 0.0165(2) 0.0142(2) 0.0302(2) -0.00171(15) -0.00876(16) -0.00408(14)
Cl1 0.0228(7) 0.0183(6) 0.0427(8) -0.0108(5) -0.0041(6) -0.0038(5)
Cl2 0.0205(7) 0.0178(6) 0.0505(8) -0.0016(5) -0.0128(6) -0.0073(5)
P1 0.0163(7) 0.0156(7) 0.0282(7) -0.0031(5) -0.0082(6) -0.0040(5)
P2 0.0174(7) 0.0159(7) 0.0291(7) -0.0010(5) -0.0072(6) -0.0037(5)
O1 0.035(2) 0.0192(18) 0.035(2) 0.0012(15) -0.0203(17) -0.0104(15)
O2 0.078(3) 0.043(3) 0.073(3) -0.011(2) -0.059(3) -0.001(2)
O3 0.057(3) 0.041(2) 0.044(2) -0.0045(18) -0.028(2) -0.0220(19)
N1 0.024(2) 0.012(2) 0.026(2) -0.0001(16) -0.0127(18) -0.0069(16)
C1 0.028(3) 0.016(3) 0.036(3) -0.007(2) -0.005(2) -0.010(2)
C2 0.037(3) 0.027(3) 0.034(3) 0.000(2) -0.008(3) -0.007(2)
C3 0.059(4) 0.028(3) 0.041(4) -0.001(3) -0.004(3) -0.010(3)
C4 0.075(5) 0.041(4) 0.044(4) -0.016(3) 0.024(4) -0.028(3)
C5 0.043(4) 0.051(4) 0.066(5) -0.023(3) 0.016(4) -0.028(3)
C6 0.040(4) 0.040(3) 0.040(4) -0.013(3) 0.003(3) -0.021(3)
C7 0.020(3) 0.027(3) 0.039(3) 0.002(2) -0.013(2) -0.012(2)
C8 0.031(3) 0.032(3) 0.060(4) -0.002(3) -0.017(3) -0.014(3)
C9 0.033(4) 0.020(3) 0.112(6) 0.012(3) -0.040(4) -0.008(2)
C10 0.052(5) 0.049(4) 0.089(6) 0.037(4) -0.048(4) -0.029(3)
C11 0.059(4) 0.050(4) 0.043(4) 0.021(3) -0.028(3) -0.023(3)
C12 0.036(3) 0.038(3) 0.044(4) 0.010(3) -0.018(3) -0.017(3)
C13 0.021(3) 0.024(3) 0.038(3) 0.004(2) -0.006(2) -0.005(2)
C14 0.037(4) 0.066(4) 0.040(4) 0.007(3) -0.005(3) -0.028(3)
C15 0.062(5) 0.096(6) 0.034(4) 0.014(4) -0.014(3) -0.037(4)
C16 0.073(5) 0.069(5) 0.037(4) 0.016(3) -0.001(4) -0.023(4)
C17 0.048(4) 0.058(4) 0.054(4) 0.004(3) 0.004(3) -0.028(3)
C18 0.046(4) 0.040(3) 0.042(4) -0.002(3) -0.004(3) -0.022(3)
C19 0.020(3) 0.013(2) 0.032(3) 0.002(2) -0.012(2) -0.0062(19)
C20 0.024(3) 0.022(3) 0.038(3) -0.005(2) -0.004(2) -0.006(2)
C21 0.020(3) 0.020(3) 0.064(4) -0.008(3) -0.008(3) -0.005(2)
C22 0.030(3) 0.015(3) 0.068(4) 0.002(3) -0.026(3) -0.004(2)
C23 0.036(3) 0.028(3) 0.045(3) 0.001(3) -0.021(3) -0.012(2)
C24 0.022(3) 0.019(3) 0.043(3) -0.004(2) -0.008(2) -0.002(2)
C25 0.016(3) 0.023(3) 0.027(3) -0.005(2) -0.008(2) -0.006(2)
C26 0.028(3) 0.022(3) 0.025(3) -0.001(2) -0.012(2) -0.007(2)
C27 0.031(3) 0.020(3) 0.031(3) -0.004(2) -0.018(2) -0.005(2)
C28 0.032(3) 0.029(3) 0.031(3) -0.010(2) -0.006(2) -0.008(2)
C29 0.023(3) 0.015(3) 0.039(3) -0.003(2) -0.011(2) -0.005(2)
C30 0.018(3) 0.019(3) 0.024(3) -0.004(2) -0.005(2) -0.003(2)
C31 0.031(3) 0.030(3) 0.034(3) -0.004(2) -0.013(3) -0.005(2)
C32 0.018(3) 0.017(3) 0.033(3) -0.001(2) -0.007(2) -0.009(2)
C33 0.021(3) 0.012(2) 0.033(3) -0.002(2) -0.009(2) -0.0035(19)
C34 0.051(4) 0.037(3) 0.040(4) 0.005(3) -0.011(3) -0.025(3)
Cl3 0.0914(14) 0.1092(15) 0.0547(11) 0.0346(10) -0.0367(10) -0.0815(12)
Cl4 0.0883(14) 0.0412(9) 0.0544(11) -0.0010(8) -0.0235(9) 0.0001(8)
Cl5 0.0475(9) 0.0409(9) 0.0544(10) 0.0165(7) -0.0141(7) -0.0203(7)

loop_
_atom_type_symbol
_atom_type_description
_atom_type_scat_dispersion_real
_atom_type_scat_dispersion_imag
_atom_type_scat_source
C C 0.0033 0.0016 'International Tables Vol C Tables 4.2.6.8 and 6.1.1.4'
H H 0.0000 0.0000 'International Tables Vol C Tables 4.2.6.8 and 6.1.1.4'
N N 0.0061 0.0033 'International Tables Vol C Tables 4.2.6.8 and 6.1.1.4'
O O 0.0106 0.0060 'International Tables Vol C Tables 4.2.6.8 and 6.1.1.4'
P P 0.1023 0.0942 'International Tables Vol C Tables 4.2.6.8 and 6.1.1.4'
Cl Cl 0.1484 0.1585 'International Tables Vol C Tables 4.2.6.8 and 6.1.1.4'
Pd Pd -0.9988 1.0072 'International Tables Vol C Tables 4.2.6.8 and 6.1.1.4'

loop_
_geom_angle_atom_site_label_1
_geom_angle_atom_site_label_2
_geom_angle_atom_site_label_3
_geom_angle
_geom_angle_site_symmetry_1
_geom_angle_site_symmetry_3
_geom_angle_publ_flag
P2 Pd1 P1 94.15(6) . . ?
P2 Pd1 Cl1 174.99(5) . . ?
P1 Pd1 Cl1 87.10(6) . . ?
P2 Pd1 Cl2 88.34(6) . . ?
P1 Pd1 Cl2 177.47(4) . . ?
Cl1 Pd1 Cl2 90.38(5) . . ?
C1 P1 C7 108.4(2) . . ?
C1 P1 C32 99.0(2) . . ?
C7 P1 C32 106.4(2) . . ?
C1 P1 Pd1 115.02(16) . . ?
C7 P1 Pd1 108.66(16) . . ?
C32 P1 Pd1 118.53(15) . . ?
C19 P2 C13 108.4(2) . . ?
C19 P2 C33 98.1(2) . . ?
C13 P2 C33 106.7(2) . . ?
C19 P2 Pd1 113.36(16) . . ?
C13 P2 Pd1 110.65(16) . . ?
C33 P2 Pd1 118.67(16) . . ?
C32 N1 C25 110.7(3) . . ?
C32 N1 C33 112.4(3) . . ?
C25 N1 C33 113.1(3) . . ?
C6 C1 C2 118.3(5) . . ?
C6 C1 P1 121.1(4) . . ?
C2 C1 P1 120.3(4) . . ?
C3 C2 C1 120.9(5) . . ?
C2 C3 C4 119.6(6) . . ?
C5 C4 C3 120.5(6) . . ?
C4 C5 C6 120.8(6) . . ?
C5 C6 C1 119.9(5) . . ?
C12 C7 C8 119.0(5) . . ?
C12 C7 P1 119.8(4) . . ?
C8 C7 P1 121.1(4) . . ?
C9 C8 C7 119.9(6) . . ?
C10 C9 C8 120.0(6) . . ?
C11 C10 C9 120.8(5) . . ?
C10 C11 C12 119.5(6) . . ?
C7 C12 C11 120.9(5) . . ?
C18 C13 C14 118.8(5) . . ?
C18 C13 P2 121.2(4) . . ?
C14 C13 P2 119.9(4) . . ?
C15 C14 C13 119.4(6) . . ?
C14 C15 C16 121.3(6) . . ?
C17 C16 C15 119.4(6) . . ?
C16 C17 C18 121.2(6) . . ?
C13 C18 C17 119.9(5) . . ?
C24 C19 C20 119.8(4) . . ?
C24 C19 P2 118.0(4) . . ?
C20 C19 P2 121.6(4) . . ?
C21 C20 C19 119.1(5) . . ?
C22 C21 C20 121.1(5) . . ?
C21 C22 C23 120.7(5) . . ?
C22 C23 C24 118.7(5) . . ?
C19 C24 C23 120.6(5) . . ?
C26 C25 C30 118.3(4) . . ?
C26 C25 N1 118.6(4) . . ?
C30 C25 N1 123.1(4) . . ?
C27 C26 C25 122.1(4) . . ?
C26 C27 C28 118.8(4) . . ?
C26 C27 C31 121.8(4) . . ?
C28 C27 C31 119.3(4) . . ?
C29 C28 C27 120.8(4) . . ?
C28 C29 C30 119.5(4) . . ?
O1 C30 C29 122.1(4) . . ?
O1 C30 C25 117.7(4) . . ?
C29 C30 C25 120.3(4) . . ?
O3 C31 O2 122.8(5) . . ?
O3 C31 C27 120.8(5) . . ?
O2 C31 C27 116.4(4) . . ?
N1 C32 P1 115.4(3) . . ?
N1 C33 P2 115.1(3) . . ?
Cl3 C34 Cl4 110.9(3) . . ?
Cl3 C34 Cl5 110.2(3) . . ?
Cl4 C34 Cl5 109.9(3) . . ?

loop_
_geom_bond_atom_site_label_1
_geom_bond_atom_site_label_2
_geom_bond_distance
_geom_bond_site_symmetry_2
_geom_bond_publ_flag
Pd1 P2 2.2285(14) . ?
Pd1 P1 2.2340(16) . ?
Pd1 Cl1 2.3292(14) . ?
Pd1 Cl2 2.3640(16) . ?
P1 C1 1.789(5) . ?
P1 C7 1.817(5) . ?
P1 C32 1.849(4) . ?
P2 C19 1.807(4) . ?
P2 C13 1.815(5) . ?
P2 C33 1.834(4) . ?
O1 C30 1.348(5) . ?
O2 C31 1.282(6) . ?
O3 C31 1.248(6) . ?
N1 C32 1.459(6) . ?
N1 C25 1.459(5) . ?
N1 C33 1.472(5) . ?
C1 C6 1.400(7) . ?
C1 C2 1.402(7) . ?
C2 C3 1.377(7) . ?
C3 C4 1.385(8) . ?
C4 C5 1.363(8) . ?
C5 C6 1.382(8) . ?
C7 C12 1.375(7) . ?
C7 C8 1.395(7) . ?
C8 C9 1.386(8) . ?
C9 C10 1.372(9) . ?
C10 C11 1.365(9) . ?
C11 C12 1.388(7) . ?
C13 C18 1.379(7) . ?
C13 C14 1.406(7) . ?
C14 C15 1.369(8) . ?
C15 C16 1.372(9) . ?
C16 C17 1.354(8) . ?
C17 C18 1.384(8) . ?
C19 C24 1.390(7) . ?
C19 C20 1.394(6) . ?
C20 C21 1.382(7) . ?
C21 C22 1.370(7) . ?
C22 C23 1.388(7) . ?
C23 C24 1.394(6) . ?
C25 C26 1.389(6) . ?
C25 C30 1.410(6) . ?
C26 C27 1.374(6) . ?
C27 C28 1.411(7) . ?
C27 C31 1.469(6) . ?
C28 C29 1.373(6) . ?
C29 C30 1.406(6) . ?
C34 Cl3 1.748(6) . ?
C34 Cl4 1.760(6) . ?
C34 Cl5 1.762(5) . ?

loop_
_geom_hbond_atom_site_label_D
_geom_hbond_atom_site_label_H
_geom_hbond_atom_site_label_A
_geom_hbond_distance_DH
_geom_hbond_distance_HA
_geom_hbond_distance_DA
_geom_hbond_angle_DHA
_geom_hbond_site_symmetry_A
O1 H1 Cl2 0.84 2.24 3.064(3) 165.8 1_565
O2 H2 O3 0.84 1.83 2.616(5) 155.5 2_766
